data_1532202
loop_
_publ_author_name
'Schmidt, T.'
'Jeitschko, W.'

_publ_section_title
;
 Preparation and crystal structure of the ternary lanthanoid platinum
 antimonides Ln3 Pt7 Sb4 (Ln = Ce, Pr, Nd and Sm) with (Er3 Pd7 P4) type
 structure
;
_journal_name_full 'Zeitschrift fuer Anorganische und Allgemeine Chemie'
_journal_page_first 927
_journal_page_last 932
_journal_volume 628
_journal_year 2002
_chemical_formula_sum 'Nd3 Pt7 Sb4'
_space_group_IT_number 12
_symmetry_space_group_name_Hall '-C 2y'
_symmetry_space_group_name_H-M 'C 1 2/m 1'
_cell_angle_alpha 90
_cell_angle_beta 128.58
_cell_angle_gamma 90
_cell_formula_units_Z 2
_cell_length_a 16.44
_cell_length_b 4.293
_cell_length_c 10.306
_cell_volume 568.610
_citation_journal_id_ASTM ZAACAB
_cod_data_source_file Schmidt_ZAACAB_2002_1041.cif
_cod_data_source_block Nd3Pt7Sb4
_cod_original_cell_volume 568.6096
_cod_database_code 1532202

loop_
_symmetry_equiv_pos_as_xyz
x,y,z
-x,y,-z
-x,-y,-z
x,-y,z
x+1/2,y+1/2,z
-x+1/2,y+1/2,-z
-x+1/2,-y+1/2,-z
x+1/2,-y+1/2,z

loop_
_atom_site_label
_atom_site_type_symbol
_atom_site_fract_x
_atom_site_fract_y
_atom_site_fract_z
_atom_site_occupancy
_atom_site_U_iso_or_equiv
Sb2 Sb 0.3629 0 0.5916 1 0.0
Nd1 Nd 0.174 0 0.6853 1 0.0
Nd2 Nd 0 0.5 0 1 0.0
Pt2 Pt 0.1703 0 0.275 1 0.0
Pt3 Pt 0.37658 0 0.153 1 0.0
Pt1 Pt 0.01363 0 0.3176 1 0.0
Pt4 Pt 0 0.5 0.5 1 0.0
Sb1 Sb 0.1714 0 0.0257 1 0.0
